data_4088751
loop_
_publ_author_name
'Hering, Florian'
'Berthel, Johannes H. J.'
'Lubitz, Katharina'
'Paul, Ursula S. D.'
'Schneider, Heidi'
'H\"arterich, Marcel'
'Radius, Udo'

_publ_section_title
;
 Synthesis and Thermal Properties of Novel NHC-Stabilized Cobalt Carbonyl
 Nitrosyl Complexes
;
_journal_issue 17
_journal_name_full Organometallics
_journal_page_first 2806
_journal_paper_doi 10.1021/acs.organomet.6b00374
_journal_volume 35
_journal_year 2016
_chemical_formula_sum 'C10 H14 Co N3 O3'
_chemical_formula_weight 283.17
_space_group_crystal_system monoclinic
_space_group_IT_number 14
_space_group_name_Hall '-P 2yn'
_space_group_name_H-M_alt 'P 1 21/n 1'
_atom_sites_solution_hydrogens geom
_audit_creation_method SHELXL-2014/7
_cell_angle_alpha 90
_cell_angle_beta 106.334(2)
_cell_angle_gamma 90
_cell_formula_units_Z 4
_cell_length_a 8.5902(5)
_cell_length_b 17.2237(9)
_cell_length_c 8.8972(5)
_cell_measurement_reflns_used 9875
_cell_measurement_temperature 100(2)
_cell_measurement_theta_max 26.127
_cell_measurement_theta_min 2.365
_cell_volume 1263.25(12)
_computing_cell_refinement 'Saint-NT v. 7.23'
_computing_data_collection 'APEX2 ver. 2014.1 (Bruker AXS)'
_computing_data_reduction 'Saint-NT v. 7.23'
_computing_molecular_graphics 'XP ver. 5.1 (Bruker AXS, 1998)'
_computing_publication_material 'SHELXL-2014 (Sheldrick, 2014)'
_computing_structure_refinement 'SHELXL-2014/7 (Sheldrick, 2014)'
_computing_structure_solution 'SHELXL-2014 (Sheldrick, 2014)'
_diffrn_ambient_temperature 100(2)
_diffrn_measured_fraction_theta_full 1.000
_diffrn_measured_fraction_theta_max 0.998
_diffrn_measurement_device_type 'Bruker X8-APEX II'
_diffrn_measurement_method '\f and \w scans'
_diffrn_radiation_monochromator helios
_diffrn_radiation_source 'rotating anode'
_diffrn_radiation_type MoK\a
_diffrn_radiation_wavelength 0.71073
_diffrn_reflns_av_R_equivalents 0.0159
_diffrn_reflns_av_unetI/netI 0.0093
_diffrn_reflns_Laue_measured_fraction_full 1.000
_diffrn_reflns_Laue_measured_fraction_max 0.998
_diffrn_reflns_limit_h_max 10
_diffrn_reflns_limit_h_min -10
_diffrn_reflns_limit_k_max 21
_diffrn_reflns_limit_k_min -21
_diffrn_reflns_limit_l_max 11
_diffrn_reflns_limit_l_min -11
_diffrn_reflns_number 15989
_diffrn_reflns_point_group_measured_fraction_full 1.000
_diffrn_reflns_point_group_measured_fraction_max 0.998
_diffrn_reflns_theta_full 26.000
_diffrn_reflns_theta_max 26.126
_diffrn_reflns_theta_min 2.365
_exptl_absorpt_coefficient_mu 1.358
_exptl_absorpt_correction_T_max 0.7453
_exptl_absorpt_correction_T_min 0.6664
_exptl_absorpt_correction_type analytical
_exptl_absorpt_process_details 'Sadabs 2014/3 (Bruker 2014)'
_exptl_crystal_colour red
_exptl_crystal_density_diffrn 1.489
_exptl_crystal_description block
_exptl_crystal_F_000 584
_exptl_crystal_size_max 0.296
_exptl_crystal_size_mid 0.134
_exptl_crystal_size_min 0.126
_refine_diff_density_max 0.590
_refine_diff_density_min -0.331
_refine_diff_density_rms 0.048
_refine_ls_extinction_method none
_refine_ls_goodness_of_fit_ref 1.039
_refine_ls_hydrogen_treatment constr
_refine_ls_matrix_type full
_refine_ls_number_parameters 158
_refine_ls_number_reflns 2506
_refine_ls_number_restraints 0
_refine_ls_restrained_S_all 1.039
_refine_ls_R_factor_all 0.0220
_refine_ls_R_factor_gt 0.0211
_refine_ls_shift/su_max 0.002
_refine_ls_shift/su_mean 0.000
_refine_ls_structure_factor_coef Fsqd
_refine_ls_weighting_details 'w=1/[\s^2^(Fo^2^)+(0.0312P)^2^+0.6981P] where P=(Fo^2^+2Fc^2^)/3'
_refine_ls_weighting_scheme calc
_refine_ls_wR_factor_gt 0.0558
_refine_ls_wR_factor_ref 0.0564
_reflns_Friedel_coverage 0.000
_reflns_number_gt 2421
_reflns_number_total 2506
_reflns_threshold_expression 'I > 2\s(I)'
_cod_data_source_file om6b00374_si_002.cif
_cod_data_source_block compound_19
_cod_original_sg_symbol_H-M 'P 21/n'
_cod_database_code 4088751
_shelx_space_group_comment
;
The symmetry employed for this shelxl refinement is uniquely defined
by the following loop, which should always be used as a source of
symmetry information in preference to the above space-group names.
They are only intended as comments.
;
_shelx_estimated_absorpt_t_min 0.689
_shelx_estimated_absorpt_t_max 0.847

loop_
_space_group_symop_operation_xyz
'x, y, z'
'-x+1/2, y+1/2, -z+1/2'
'-x, -y, -z'
'x-1/2, -y-1/2, z-1/2'

loop_
_atom_site_label
_atom_site_type_symbol
_atom_site_fract_x
_atom_site_fract_y
_atom_site_fract_z
_atom_site_U_iso_or_equiv
_atom_site_adp_type
_atom_site_occupancy
_atom_site_site_symmetry_order
_atom_site_calc_flag
_atom_site_refinement_flags_posn
_atom_site_refinement_flags_adp
Co1 Co 0.71807(2) 0.61705(2) 0.38837(2) 0.01633(8) Uani 1 1 d . .
O1 O 0.79960(14) 0.77225(6) 0.47535(15) 0.0346(3) Uani 1 1 d . .
N1 N 0.69659(13) 0.48772(6) 0.16183(13) 0.0153(2) Uani 1 1 d . .
C1 C 0.73504(15) 0.56364(7) 0.19261(14) 0.0136(2) Uani 1 1 d . .
N2 N 0.78350(13) 0.58729(6) 0.06640(12) 0.0135(2) Uani 1 1 d . .
O2 O 0.91674(13) 0.51832(6) 0.63623(12) 0.0261(2) Uani 1 1 d . .
C2 C 0.72054(17) 0.46449(8) 0.02239(15) 0.0189(3) Uani 1 1 d . .
H2 H 0.7017 0.4142 -0.0229 0.023 Uiso 1 1 calc R U
C3 C 0.77569(16) 0.52656(8) -0.03737(15) 0.0182(3) Uani 1 1 d . .
H3 H 0.8041 0.5286 -0.1331 0.022 Uiso 1 1 calc R U
O3 O 0.37777(13) 0.59172(7) 0.37234(13) 0.0322(3) Uani 1 1 d . .
N3 N 0.76974(14) 0.70879(7) 0.42909(14) 0.0207(2) Uani 1 1 d . .
C4 C 0.64343(18) 0.43400(8) 0.26375(16) 0.0211(3) Uani 1 1 d . .
H4A H 0.5482 0.4554 0.2892 0.032 Uiso 1 1 calc R U
H4B H 0.7312 0.4264 0.3604 0.032 Uiso 1 1 calc R U
H4C H 0.6151 0.3841 0.2102 0.032 Uiso 1 1 calc R U
C5 C 0.84145(16) 0.66688(7) 0.04084(15) 0.0156(3) Uani 1 1 d . .
C6 C 0.87822(18) 0.67004(8) -0.11731(16) 0.0216(3) Uani 1 1 d . .
H6A H 0.7802 0.6569 -0.2008 0.032 Uiso 1 1 calc R U
H6B H 0.9643 0.6328 -0.1179 0.032 Uiso 1 1 calc R U
H6C H 0.9138 0.7225 -0.1347 0.032 Uiso 1 1 calc R U
C7 C 0.99708(16) 0.68344(9) 0.16951(16) 0.0211(3) Uani 1 1 d . .
H7A H 1.0802 0.6455 0.1636 0.032 Uiso 1 1 calc R U
H7B H 0.9759 0.6796 0.2719 0.032 Uiso 1 1 calc R U
H7C H 1.0353 0.7359 0.1558 0.032 Uiso 1 1 calc R U
C8 C 0.70766(17) 0.72515(8) 0.03906(16) 0.0206(3) Uani 1 1 d . .
H8A H 0.7436 0.7773 0.0204 0.031 Uiso 1 1 calc R U
H8B H 0.6832 0.7240 0.1402 0.031 Uiso 1 1 calc R U
H8C H 0.6100 0.7116 -0.0445 0.031 Uiso 1 1 calc R U
C10 C 0.51066(17) 0.59876(8) 0.37563(15) 0.0191(3) Uani 1 1 d . .
C9 C 0.83753(16) 0.55341(8) 0.53480(15) 0.0177(3) Uani 1 1 d . .

loop_
_atom_site_aniso_label
_atom_site_aniso_U_11
_atom_site_aniso_U_22
_atom_site_aniso_U_33
_atom_site_aniso_U_23
_atom_site_aniso_U_13
_atom_site_aniso_U_12
Co1 0.02062(11) 0.01598(11) 0.01358(11) -0.00198(6) 0.00676(8) 0.00142(6)
O1 0.0373(6) 0.0170(5) 0.0554(8) -0.0113(5) 0.0226(6) -0.0065(5)
N1 0.0196(5) 0.0129(5) 0.0135(5) -0.0002(4) 0.0047(4) -0.0004(4)
C1 0.0131(6) 0.0137(6) 0.0131(6) 0.0011(5) 0.0025(5) 0.0015(5)
N2 0.0156(5) 0.0124(5) 0.0124(5) 0.0000(4) 0.0035(4) 0.0001(4)
O2 0.0291(5) 0.0320(6) 0.0180(5) 0.0024(4) 0.0078(4) 0.0090(4)
C2 0.0257(7) 0.0145(6) 0.0164(6) -0.0032(5) 0.0055(5) 0.0007(5)
C3 0.0244(7) 0.0172(6) 0.0137(6) -0.0029(5) 0.0065(5) 0.0011(5)
O3 0.0252(6) 0.0433(7) 0.0308(6) -0.0016(5) 0.0125(5) -0.0037(5)
N3 0.0222(6) 0.0198(6) 0.0235(6) -0.0015(5) 0.0122(5) 0.0004(5)
C4 0.0317(7) 0.0137(6) 0.0197(6) 0.0017(5) 0.0102(6) -0.0035(5)
C5 0.0195(6) 0.0129(6) 0.0145(6) 0.0005(5) 0.0051(5) -0.0029(5)
C6 0.0292(7) 0.0213(7) 0.0167(6) 0.0004(5) 0.0103(6) -0.0049(6)
C7 0.0190(6) 0.0259(7) 0.0185(7) -0.0029(5) 0.0054(5) -0.0068(5)
C8 0.0268(7) 0.0147(6) 0.0203(6) 0.0034(5) 0.0066(5) 0.0024(5)
C10 0.0238(7) 0.0199(6) 0.0150(6) -0.0005(5) 0.0080(5) -0.0001(5)
C9 0.0211(6) 0.0193(6) 0.0150(6) -0.0034(5) 0.0087(5) 0.0006(5)

loop_
_atom_type_symbol
_atom_type_description
_atom_type_scat_dispersion_real
_atom_type_scat_dispersion_imag
_atom_type_scat_source
C C 0.0033 0.0016 'International Tables Vol C Tables 4.2.6.8 and 6.1.1.4'
H H 0.0000 0.0000 'International Tables Vol C Tables 4.2.6.8 and 6.1.1.4'
N N 0.0061 0.0033 'International Tables Vol C Tables 4.2.6.8 and 6.1.1.4'
O O 0.0106 0.0060 'International Tables Vol C Tables 4.2.6.8 and 6.1.1.4'
Co Co 0.3494 0.9721 'International Tables Vol C Tables 4.2.6.8 and 6.1.1.4'

loop_
_geom_angle_atom_site_label_1
_geom_angle_atom_site_label_2
_geom_angle_atom_site_label_3
_geom_angle
N3 Co1 C10 112.64(6)
N3 Co1 C9 111.24(6)
C10 Co1 C9 107.26(6)
N3 Co1 C1 123.13(6)
C10 Co1 C1 100.30(6)
C9 Co1 C1 100.61(5)
C1 N1 C2 111.91(11)
C1 N1 C4 125.99(11)
C2 N1 C4 122.04(11)
N1 C1 N2 103.57(10)
N1 C1 Co1 122.86(9)
N2 C1 Co1 133.57(9)
C1 N2 C3 110.76(11)
C1 N2 C5 126.12(11)
C3 N2 C5 123.11(11)
C3 C2 N1 106.61(11)
C3 C2 H2 126.7
N1 C2 H2 126.7
C2 C3 N2 107.14(12)
C2 C3 H3 126.4
N2 C3 H3 126.4
O1 N3 Co1 171.09(11)
N1 C4 H4A 109.5
N1 C4 H4B 109.5
H4A C4 H4B 109.5
N1 C4 H4C 109.5
H4A C4 H4C 109.5
H4B C4 H4C 109.5
N2 C5 C8 108.84(10)
N2 C5 C7 108.45(10)
C8 C5 C7 112.63(11)
N2 C5 C6 109.65(10)
C8 C5 C6 108.54(11)
C7 C5 C6 108.70(11)
C5 C6 H6A 109.5
C5 C6 H6B 109.5
H6A C6 H6B 109.5
C5 C6 H6C 109.5
H6A C6 H6C 109.5
H6B C6 H6C 109.5
C5 C7 H7A 109.5
C5 C7 H7B 109.5
H7A C7 H7B 109.5
C5 C7 H7C 109.5
H7A C7 H7C 109.5
H7B C7 H7C 109.5
C5 C8 H8A 109.5
C5 C8 H8B 109.5
H8A C8 H8B 109.5
C5 C8 H8C 109.5
H8A C8 H8C 109.5
H8B C8 H8C 109.5
O3 C10 Co1 175.40(13)
O2 C9 Co1 174.11(12)

loop_
_geom_bond_atom_site_label_1
_geom_bond_atom_site_label_2
_geom_bond_distance
Co1 N3 1.6538(12)
Co1 C10 1.7813(14)
Co1 C9 1.7888(14)
Co1 C1 2.0109(13)
O1 N3 1.1705(16)
N1 C1 1.3576(17)
N1 C2 1.3730(17)
N1 C4 1.4560(17)
C1 N2 1.3649(17)
N2 C3 1.3843(16)
N2 C5 1.4974(16)
O2 C9 1.1390(17)
C2 C3 1.3385(19)
C2 H2 0.9500
C3 H3 0.9500
O3 C10 1.1401(18)
C4 H4A 0.9800
C4 H4B 0.9800
C4 H4C 0.9800
C5 C8 1.5226(18)
C5 C7 1.5226(18)
C5 C6 1.5273(18)
C6 H6A 0.9800
C6 H6B 0.9800
C6 H6C 0.9800
C7 H7A 0.9800
C7 H7B 0.9800
C7 H7C 0.9800
C8 H8A 0.9800
C8 H8B 0.9800
C8 H8C 0.9800
